data_7033493
loop_
_publ_author_name
'Dolganov, Alexander V.'
'Belov, Alexander S.'
'Novikov, Valentin V.'
'Vologzhanina, Anna V.'
'Romanenko, Galina V.'
'Budnikova, Yulia G.'
'Zelinskii, Genrikh E.'
'Buzin, Michail I.'
'Voloshin, Yan Z.'

_publ_section_title
;
 First iron and cobalt(ii) hexabromoclathrochelates: structural, magnetic,
 redox, and electrocatalytic behavior.
;
_journal_issue 5
_journal_name_full 'Dalton transactions (Cambridge, England : 2003)'
_journal_page_first 2476
_journal_page_last 2487
_journal_paper_doi 10.1039/c4dt03082f
_journal_volume 44
_journal_year 2015
_chemical_formula_moiety 'C14 H18 B2 Br6 Fe N6 O6'
_chemical_formula_sum 'C14 H14 B2 Br6 Fe N6 O6'
_chemical_formula_weight 919.24
_chemical_name_systematic
;
 ?
;
_space_group_crystal_system monoclinic
_space_group_IT_number 11
_space_group_name_Hall '-P 2yb'
_space_group_name_H-M_alt 'P 1 21/m 1'
_symmetry_space_group_name_Hall '-P 2yb'
_symmetry_space_group_name_H-M 'P 1 21/m 1'
_atom_sites_solution_hydrogens geom
_audit_creation_date 2014-11-10
_audit_creation_method
;
Olex2 1.2
(compiled 2014.09.19 svn.r3010 for OlexSys, GUI svn.r4874)
;
_audit_update_record
;
2014-11-10 deposited with the CCDC.
2014-12-15 downloaded from the CCDC.
;
_cell_angle_alpha 90
_cell_angle_beta 119.427(3)
_cell_angle_gamma 90
_cell_formula_units_Z 2
_cell_length_a 8.2075(16)
_cell_length_b 24.257(5)
_cell_length_c 8.2107(16)
_cell_measurement_reflns_used 2187
_cell_measurement_temperature 270
_cell_measurement_theta_max 26.15
_cell_measurement_theta_min 2.85
_cell_volume 1423.8(5)
_computing_data_collection 'Apex II'
_computing_molecular_graphics 'Olex2 (Dolomanov et al., 2009)'
_computing_publication_material 'Olex2 (Dolomanov et al., 2009)'
_computing_structure_refinement 'XL (Sheldrick, 2008)'
_diffrn_ambient_temperature 270
_diffrn_detector_area_resol_mean 8
_diffrn_measured_fraction_theta_full 0.998
_diffrn_measured_fraction_theta_max 0.987
_diffrn_measurement_device_type 'Bruker SMART APEX CCD area detector'
_diffrn_measurement_method '\w and \f scans'
_diffrn_radiation_monochromator graphite
_diffrn_radiation_type MoK\a
_diffrn_radiation_wavelength 0.71073
_diffrn_reflns_av_R_equivalents 0.1213
_diffrn_reflns_av_unetI/netI 0.1308
_diffrn_reflns_Laue_measured_fraction_full 0.998
_diffrn_reflns_Laue_measured_fraction_max 0.987
_diffrn_reflns_limit_h_max 10
_diffrn_reflns_limit_h_min -11
_diffrn_reflns_limit_k_max 33
_diffrn_reflns_limit_k_min -33
_diffrn_reflns_limit_l_max 11
_diffrn_reflns_limit_l_min -11
_diffrn_reflns_number 13486
_diffrn_reflns_point_group_measured_fraction_full 0.998
_diffrn_reflns_point_group_measured_fraction_max 0.987
_diffrn_reflns_theta_full 26.000
_diffrn_reflns_theta_max 29.727
_diffrn_reflns_theta_min 2.519
_diffrn_source 'sealed tube'
_exptl_absorpt_coefficient_mu 8.988
_exptl_absorpt_correction_T_max 0.765
_exptl_absorpt_correction_T_min 0.113
_exptl_absorpt_correction_type multi-scan
_exptl_absorpt_process_details
;
SADABS-2008/1 (Bruker,2008) was used for absorption correction.
wR2(int) was 0.1623 before and 0.0696 after correction.
The Ratio of minimum to maximum transmission is 0.4194.
The \l/2 correction factor is 0.0015.
;
_exptl_crystal_colour red
_exptl_crystal_colour_primary red
_exptl_crystal_density_diffrn 2.144
_exptl_crystal_description plate
_exptl_crystal_F_000 868
_exptl_crystal_size_max 0.26
_exptl_crystal_size_mid 0.25
_exptl_crystal_size_min 0.03
_refine_diff_density_max 0.987
_refine_diff_density_min -1.033
_refine_diff_density_rms 0.166
_refine_ls_extinction_method none
_refine_ls_goodness_of_fit_ref 0.991
_refine_ls_hydrogen_treatment constr
_refine_ls_matrix_type full
_refine_ls_number_parameters 179
_refine_ls_number_reflns 4052
_refine_ls_number_restraints 15
_refine_ls_restrained_S_all 0.990
_refine_ls_R_factor_all 0.1484
_refine_ls_R_factor_gt 0.0606
_refine_ls_shift/su_max 0.000
_refine_ls_shift/su_mean 0.000
_refine_ls_structure_factor_coef Fsqd
_refine_ls_weighting_details 'w=1/[\s^2^(Fo^2^)+(0.0500P)^2^] where P=(Fo^2^+2Fc^2^)/3'
_refine_ls_weighting_scheme calc
_refine_ls_wR_factor_gt 0.1230
_refine_ls_wR_factor_ref 0.1473
_reflns_Friedel_coverage 0.000
_reflns_number_gt 1995
_reflns_number_total 4052
_reflns_threshold_expression 'I > 2\s(I)'
_cod_data_source_file c4dt03082f2.cif
_cod_data_source_block 270
_cod_depositor_comments 'Adding full bibliography for 7033492--7033506.cif.'
_cod_database_code 7033493
_shelxl_version_number 2014-3
_shelx_space_group_comment
;
The symmetry employed for this shelxl refinement is uniquely defined
by the following loop, which should always be used as a source of
symmetry information in preference to the above space-group names.
They are only intended as comments.
;
_olex2_refinement_description
;
1. Fixed Uiso
 At 1.2 times of:
  All C(H,H) groups, All C(H,H,H,H) groups
 At 1.5 times of:
  All C(H,H,H) groups
2. Uiso/Uaniso restraints and constraints
N2A \\sim N2B: within 1.7A with sigma of 0.04 and sigma for terminal atoms of
0.08
N1B \\sim N1A: within 1.7A with sigma of 0.04 and sigma for terminal atoms of
0.08
N3B \\sim N3A: within 1.7A with sigma of 0.04 and sigma for terminal atoms of
0.08
Uanis(C1) \\sim Ueq, Uanis(O1A) \\sim Ueq, : with sigma of 0.008 and sigma for
terminal atoms of 0.008
3. Others
 Fixed Sof: N1B(0.5) N2A(0.5) N3B(0.5) H4BC(0.5) H4BD(0.5) H4AA(0.5) H4AB(0.5)
 O1A(0.5) O2A(0.5) O3A(0.5) O1B(0.5) O2B(0.5) O3B(0.5) C5B(0.5) H5BA(0.5)
 H5BB(0.5) C5A(0.5) H5AA(0.5) H5AB(0.5) C7A(0.5) H7AA(0.5) H7AB(0.5) H7AC(0.5)
 C7B(0.5) H7BA(0.5) H7BB(0.5) H7BC(0.5) C6A(0.5) H6AA(0.5) H6AB(0.5) C6B(0.5)
 H6BA(0.5) H6BB(0.5) N2B(0.5) N1A(0.5) N3A(0.5)
 Fixed Uiso: C7A(0.09) C7B(0.09) C6A(0.08) C6B(0.08)
4.a Secondary CH2 refined with riding coordinates:
 C4(H4BC,H4BD), C4(H4AA,H4AB), C5B(H5BA,H5BB), C5A(H5AA,H5AB), C6A(H6AA,H6AB),
 C6B(H6BA,H6BB)
4.b Me refined with riding coordinates:
 C7A(H7AA,H7AB,H7AC), C7B(H7BA,H7BB,H7BC)
;

loop_
_space_group_symop_operation_xyz
'x, y, z'
'-x, y+1/2, -z'
'-x, -y, -z'
'x, -y-1/2, z'

loop_
_atom_site_label
_atom_site_type_symbol
_atom_site_fract_x
_atom_site_fract_y
_atom_site_fract_z
_atom_site_U_iso_or_equiv
_atom_site_adp_type
_atom_site_occupancy
_atom_site_site_symmetry_order
_atom_site_calc_flag
_atom_site_refinement_flags_posn
_atom_site_refinement_flags_adp
_atom_site_refinement_flags_occupancy
_atom_site_disorder_assembly
_atom_site_disorder_group
Fe1 Fe 0.3345(2) -0.2500 -0.16562(18) 0.0200(3) Uani 1 2 d S T P . .
Br1 Br -0.17075(13) -0.17727(4) -0.67077(12) 0.0445(3) Uani 1 1 d . . . . .
Br3 Br 0.84825(13) -0.17753(4) -0.15977(15) 0.0519(3) Uani 1 1 d . . . . .
Br2 Br 0.34029(16) -0.17756(4) 0.34839(12) 0.0521(3) Uani 1 1 d . . . . .
B1 B 0.3329(13) -0.1248(4) -0.1659(13) 0.034(2) Uani 1 1 d . . . . .
N1B N 0.1342(18) -0.2010(7) -0.3230(18) 0.024(3) Uiso 0.5 1 d . U . A 2
N2A N 0.2899(19) -0.2022(6) -0.0033(16) 0.020(3) Uiso 0.5 1 d . U . A 1
N3B N 0.4954(18) -0.2038(6) -0.2081(19) 0.023(3) Uiso 0.5 1 d . . . A 2
C2 C 0.3364(11) -0.2205(4) 0.1630(9) 0.035(2) Uani 1 1 d . . . . .
C1 C 0.0161(10) -0.2200(3) -0.4837(9) 0.0262(18) Uani 1 1 d . U . . .
C3 C 0.6622(10) -0.2210(4) -0.1629(10) 0.0298(19) Uani 1 1 d . . . . .
C4 C 0.3326(13) -0.0595(3) -0.1688(13) 0.046(2) Uani 1 1 d . . . . .
H4BC H 0.3504 -0.0462 -0.2704 0.055 Uiso 0.5 1 calc R . . B 2
H4BD H 0.4331 -0.0453 -0.0521 0.055 Uiso 0.5 1 calc R . . B 2
H4AA H 0.4488 -0.0457 -0.0663 0.055 Uiso 0.5 1 calc R . . C 1
H4AB H 0.2301 -0.0457 -0.1533 0.055 Uiso 0.5 1 calc R . . C 1
O1A O 0.1997(17) -0.1451(7) -0.3551(16) 0.031(3) Uani 0.5 1 d . U . A 1
O2A O 0.2694(17) -0.1474(5) -0.0272(15) 0.029(3) Uani 0.5 1 d . . . A 1
O3A O 0.5235(14) -0.1444(5) -0.1043(17) 0.030(3) Uani 0.5 1 d . . . A 1
O1B O 0.1440(15) -0.1461(6) -0.3018(16) 0.026(3) Uani 0.5 1 d . . . A 2
O2B O 0.3984(19) -0.1450(5) 0.0242(14) 0.033(3) Uani 0.5 1 d . . . A 2
O3B O 0.4745(15) -0.1475(6) -0.2291(15) 0.032(3) Uani 0.5 1 d . . . A 2
C5B C 0.128(3) -0.0389(11) -0.198(3) 0.072(6) Uiso 0.5 1 d . . . D 2
H5BA H 0.0305 -0.0532 -0.3159 0.086 Uiso 0.5 1 calc R . . D 2
H5BB H 0.1105 -0.0546 -0.0992 0.086 Uiso 0.5 1 calc R . . D 2
C5A C 0.309(3) -0.0375(10) -0.372(3) 0.066(6) Uiso 0.5 1 d . . . D 1
H5AA H 0.4130 -0.0512 -0.3854 0.079 Uiso 0.5 1 calc R . . D 1
H5AB H 0.1948 -0.0526 -0.4737 0.079 Uiso 0.5 1 calc R . . D 1
C7A C 0.274(3) 0.0405(12) -0.576(3) 0.090 Uiso 0.5 1 d . . . D 1
H7AA H 0.2695 0.0800 -0.5862 0.135 Uiso 0.5 1 calc R . . D 1
H7AB H 0.3746 0.0266 -0.5913 0.135 Uiso 0.5 1 calc R . . D 1
H7AC H 0.1575 0.0253 -0.6712 0.135 Uiso 0.5 1 calc R . . D 1
C7B C -0.077(3) 0.0397(12) -0.218(3) 0.090 Uiso 0.5 1 d . . . D 2
H7BA H -0.0818 0.0792 -0.2164 0.135 Uiso 0.5 1 calc R . . D 2
H7BB H -0.1760 0.0262 -0.3344 0.135 Uiso 0.5 1 calc R . . D 2
H7BC H -0.0898 0.0250 -0.1165 0.135 Uiso 0.5 1 calc R . . D 2
C6A C 0.303(4) 0.0244(11) -0.388(3) 0.080 Uiso 0.5 1 d . . . D 1
H6AA H 0.2017 0.0386 -0.3710 0.096 Uiso 0.5 1 calc R . . D 1
H6AB H 0.4194 0.0399 -0.2910 0.096 Uiso 0.5 1 calc R . . D 1
C6B C 0.107(3) 0.0221(11) -0.197(3) 0.080 Uiso 0.5 1 d . . . D 2
H6BA H 0.1211 0.0378 -0.2983 0.096 Uiso 0.5 1 calc R . . D 2
H6BB H 0.2072 0.0367 -0.0806 0.096 Uiso 0.5 1 calc R . . D 2
N2B N 0.3774(19) -0.1986(6) 0.0321(16) 0.018(3) Uiso 0.5 1 d . . . A 2
N1A N 0.1759(17) -0.2000(6) -0.3605(16) 0.017(3) Uiso 0.5 1 d . . . A 1
N3A N 0.5322(17) -0.1987(6) -0.1257(18) 0.022(3) Uiso 0.5 1 d . . . A 1

loop_
_atom_site_aniso_label
_atom_site_aniso_U_11
_atom_site_aniso_U_22
_atom_site_aniso_U_33
_atom_site_aniso_U_23
_atom_site_aniso_U_13
_atom_site_aniso_U_12
Fe1 0.0131(7) 0.0346(9) 0.0107(6) 0.000 0.0046(5) 0.000
Br1 0.0312(5) 0.0544(6) 0.0294(4) 0.0079(5) 0.0006(3) 0.0075(5)
Br3 0.0317(5) 0.0606(7) 0.0729(6) 0.0092(6) 0.0330(5) -0.0053(5)
Br2 0.0750(7) 0.0607(7) 0.0297(4) -0.0044(5) 0.0328(4) 0.0093(6)
B1 0.019(4) 0.052(6) 0.026(4) -0.001(5) 0.006(4) -0.005(5)
C2 0.045(5) 0.049(6) 0.018(3) 0.003(3) 0.020(4) 0.007(4)
C1 0.018(3) 0.032(4) 0.017(3) -0.003(3) 0.001(3) -0.005(3)
C3 0.021(4) 0.039(5) 0.034(4) 0.009(4) 0.017(4) 0.000(3)
C4 0.047(5) 0.022(5) 0.053(5) 0.006(5) 0.012(5) 0.004(5)
O1A 0.023(5) 0.031(7) 0.031(5) 0.006(5) 0.007(4) -0.006(5)
O2A 0.029(6) 0.030(8) 0.032(6) -0.003(5) 0.019(6) 0.003(6)
O3A 0.017(6) 0.025(7) 0.037(6) 0.004(6) 0.006(5) -0.001(5)
O1B 0.015(6) 0.026(8) 0.026(6) -0.001(6) 0.001(5) 0.003(5)
O2B 0.047(8) 0.032(8) 0.024(6) -0.004(5) 0.021(6) 0.006(7)
O3B 0.026(6) 0.042(9) 0.025(6) 0.012(6) 0.011(5) 0.004(6)

loop_
_atom_type_symbol
_atom_type_description
_atom_type_scat_dispersion_real
_atom_type_scat_dispersion_imag
_atom_type_scat_source
C C 0.0033 0.0016 'International Tables Vol C Tables 4.2.6.8 and 6.1.1.4'
H H 0.0000 0.0000 'International Tables Vol C Tables 4.2.6.8 and 6.1.1.4'
B B 0.0013 0.0007 'International Tables Vol C Tables 4.2.6.8 and 6.1.1.4'
N N 0.0061 0.0033 'International Tables Vol C Tables 4.2.6.8 and 6.1.1.4'
O O 0.0106 0.0060 'International Tables Vol C Tables 4.2.6.8 and 6.1.1.4'
Fe Fe 0.3463 0.8444 'International Tables Vol C Tables 4.2.6.8 and 6.1.1.4'
Br Br -0.2901 2.4595 'International Tables Vol C Tables 4.2.6.8 and 6.1.1.4'

loop_
_geom_angle_atom_site_label_1
_geom_angle_atom_site_label_2
_geom_angle_atom_site_label_3
_geom_angle
_geom_angle_site_symmetry_1
_geom_angle_site_symmetry_3
N1B Fe1 N1B 76.3(9) 4 .
N1B Fe1 N2B 84.8(6) . .
N1B Fe1 N2B 134.8(6) . 4
N1B Fe1 N2B 134.8(6) 4 .
N1B Fe1 N2B 84.8(6) 4 4
N2A Fe1 N2A 73.7(8) . 4
N2A Fe1 N3A 134.0(5) 4 .
N2A Fe1 N3A 85.7(6) . .
N2A Fe1 N3A 134.0(5) . 4
N2A Fe1 N3A 85.7(6) 4 4
N3B Fe1 N1B 87.4(6) . .
N3B Fe1 N1B 133.3(6) 4 .
N3B Fe1 N1B 133.3(6) . 4
N3B Fe1 N1B 87.4(6) 4 4
N3B Fe1 N3B 72.6(9) . 4
N3B Fe1 N2B 132.9(6) . 4
N3B Fe1 N2B 85.3(6) 4 4
N3B Fe1 N2B 132.9(6) 4 .
N3B Fe1 N2B 85.3(6) . .
N2B Fe1 N2B 80.2(8) 4 .
N1A Fe1 N2A 85.2(5) . .
N1A Fe1 N2A 132.4(6) 4 .
N1A Fe1 N2A 132.4(6) . 4
N1A Fe1 N2A 85.2(5) 4 4
N1A Fe1 N1A 78.4(8) 4 .
N1A Fe1 N3A 84.5(6) 4 4
N1A Fe1 N3A 135.6(5) 4 .
N1A Fe1 N3A 135.6(5) . 4
N1A Fe1 N3A 84.5(6) . .
N3A Fe1 N3A 79.8(8) 4 .
C4 B1 O3B 109.7(9) . .
O1A B1 C4 108.8(9) . .
O1A B1 O2A 108.0(9) . .
O2A B1 C4 111.3(9) . .
O3A B1 C4 108.9(8) . .
O3A B1 O1A 111.5(10) . .
O3A B1 O2A 108.4(8) . .
O1B B1 C4 110.1(8) . .
O1B B1 O3B 107.1(9) . .
O2B B1 C4 110.4(8) . .
O2B B1 O1B 112.6(10) . .
O2B B1 O3B 106.8(8) . .
C1 N1B Fe1 115.9(11) . .
C1 N1B O1B 117.3(12) . .
O1B N1B Fe1 123.3(9) . .
C2 N2A Fe1 117.6(10) . .
C2 N2A O2A 116.2(11) . .
O2A N2A Fe1 123.1(9) . .
C3 N3B Fe1 119.5(10) . .
C3 N3B O3B 113.8(11) . .
O3B N3B Fe1 123.7(10) . .
N2A C2 Br2 123.7(9) . .
N2A C2 C2 109.9(7) . 4
C2 C2 Br2 124.7(3) 4 .
N2B C2 Br2 121.1(8) . .
N2B C2 C2 112.6(7) . 4
N1B C1 Br1 123.4(9) . .
N1B C1 C1 111.1(8) . 4
C1 C1 Br1 123.8(2) 4 .
N1A C1 Br1 123.0(8) . .
N1A C1 C1 112.0(7) . 4
N3B C3 Br3 124.7(9) . .
N3B C3 C3 108.7(7) . 4
C3 C3 Br3 124.8(3) 4 .
N3A C3 Br3 120.4(8) . .
N3A C3 C3 113.5(7) . 4
B1 C4 C5B 107.4(11) . .
B1 C4 C5A 109.5(11) . .
N1A O1A B1 112.7(10) . .
N2A O2A B1 113.0(10) . .
N3A O3A B1 113.1(10) . .
N1B O1B B1 114.6(10) . .
N2B O2B B1 113.3(10) . .
N3B O3B B1 111.7(10) . .
C6B C5B C4 114.3(18) . .
C6A C5A C4 112.7(17) . .
C7A C6A C5A 109(2) . .
C5B C6B C7B 113(2) . .
C2 N2B Fe1 113.0(9) . .
O2B N2B Fe1 124.7(9) . .
O2B N2B C2 120.4(11) . .
C1 N1A Fe1 115.3(10) . .
C1 N1A O1A 118.1(11) . .
O1A N1A Fe1 124.8(9) . .
C3 N3A Fe1 113.0(10) . .
O3A N3A Fe1 124.1(9) . .
O3A N3A C3 121.4(11) . .

loop_
_geom_bond_atom_site_label_1
_geom_bond_atom_site_label_2
_geom_bond_distance
_geom_bond_site_symmetry_2
Fe1 N1B 1.922(14) 4
Fe1 N1B 1.922(14) .
Fe1 N2A 1.932(13) .
Fe1 N2A 1.932(13) 4
Fe1 N3B 1.890(14) .
Fe1 N3B 1.890(14) 4
Fe1 N2B 1.937(12) .
Fe1 N2B 1.937(12) 4
Fe1 N1A 1.918(13) 4
Fe1 N1A 1.918(13) .
Fe1 N3A 1.941(13) 4
Fe1 N3A 1.941(13) .
Br1 C1 1.863(7) .
Br3 C3 1.846(7) .
Br2 C2 1.831(7) .
B1 C4 1.584(11) .
B1 O1A 1.478(15) .
B1 O2A 1.566(15) .
B1 O3A 1.467(14) .
B1 O1B 1.489(14) .
B1 O2B 1.464(14) .
B1 O3B 1.586(15) .
N1B C1 1.278(14) .
N1B O1B 1.34(2) .
N2A C2 1.301(13) .
N2A O2A 1.344(18) .
N3B C3 1.298(14) .
N3B O3B 1.379(18) .
C2 C2 1.432(18) 4
C2 N2B 1.381(14) .
C1 C1 1.456(15) 4
C1 N1A 1.294(14) .
C3 C3 1.407(17) 4
C3 N3A 1.358(15) .
C4 C5B 1.65(2) .
C4 C5A 1.67(2) .
O1A N1A 1.34(2) .
O3A N3A 1.334(18) .
O2B N2B 1.316(18) .
C5B C6B 1.49(3) .
C5A C6A 1.50(3) .
C7A C6A 1.49(3) .
C7B C6B 1.50(3) .

loop_
_geom_torsion_atom_site_label_1
_geom_torsion_atom_site_label_2
_geom_torsion_atom_site_label_3
_geom_torsion_atom_site_label_4
_geom_torsion
_geom_torsion_site_symmetry_1
_geom_torsion_site_symmetry_4
N3B_b Fe1 N3B_b C3 -29.3(13) 4 .
Fe1 N1B C1 Br1 -171.8(5) . .
Fe1 N1B C1 C1 22.7(11) . 4
Fe1 N1B C1 N1A -74(3) . .
Fe1 N1B O1B B1 9.2(19) . .
Fe1 N2A C2 Br2 169.7(5) . .
Fe1 N2A C2 C2 -24.8(11) . 4
Fe1 N2A C2 N2B 76(2) . .
Fe1 N2A O2A B1 -14.0(16) . .
Fe1 N3B C3 Br3 -169.8(5) . .
Fe1 N3B C3 C3 24.6(11) . 4
Fe1 N3B C3 N3A -81(2) . .
Fe1 N3B O3B B1 13.7(15) . .
Br1 C1 N1A Fe1 173.3(5) . .
Br1 C1 N1A O1A 7.6(17) . .
Br3 C3 N3A Fe1 173.2(4) . .
Br3 C3 N3A O3A 6.7(16) . .
Br2 C2 N2B Fe1 -173.0(4) . .
Br2 C2 N2B O2B -8.1(17) . .
B1 C4 C5B C6B 177.9(17) . .
B1 C4 C5A C6A 178.6(16) . .
B1 O1A N1A Fe1 -14.0(18) . .
B1 O1A N1A C1 150.3(11) . .
B1 O3A N3A Fe1 -16.4(16) . .
B1 O3A N3A C3 148.6(11) . .
B1 O2B N2B Fe1 17.0(18) . .
B1 O2B N2B C2 -146.0(11) . .
N1B Fe1 N3B C3 -98.2(12) 4 .
N1B Fe1 N3B C3 -166.5(12) . .
N1B Fe1 N3B O3B 34.5(12) . .
N1B Fe1 N3B O3B 102.9(13) 4 .
N1B C1 N1A Fe1 74(3) . .
N1B C1 N1A O1A -92(3) . .
N2A Fe1 N3B C3 121.4(11) . .
N2A Fe1 N3B C3 48.4(19) 4 .
N2A Fe1 N3B O3B -37.6(12) . .
N2A Fe1 N3B O3B -110.6(15) 4 .
N2A C2 N2B Fe1 -69(2) . .
N2A C2 N2B O2B 96(2) . .
N3B Fe1 N3B O3B 171.7(9) 4 .
N3B C3 N3A Fe1 65(2) . .
N3B C3 N3A O3A -101(2) . .
C2 N2A O2A B1 145.3(11) . .
C2 C2 N2B Fe1 20.8(9) 4 .
C2 C2 N2B O2B -174.4(10) 4 .
C1 N1B O1B B1 -148.6(12) . .
C1 C1 N1A Fe1 -19.2(10) 4 .
C1 C1 N1A O1A 175.1(10) 4 .
C3 N3B O3B B1 -146.4(10) . .
C3 C3 N3A Fe1 -19.3(9) 4 .
C3 C3 N3A O3A 174.2(10) 4 .
C4 B1 O1A N1A -173.2(12) . .
C4 B1 O2A N2A -172.3(10) . .
C4 B1 O3A N3A -170.0(10) . .
C4 B1 O1B N1B 173.9(12) . .
C4 B1 O2B N2B 171.1(11) . .
C4 B1 O3B N3B 173.0(10) . .
C4 C5B C6B C7B -178.3(17) . .
C4 C5A C6A C7A -177.6(17) . .
O1A B1 C4 C5B 69.1(13) . .
O1A B1 C4 C5A -36.8(14) . .
O1A B1 O2A N2A 68.3(13) . .
O1A B1 O3A N3A -49.9(15) . .
O1A B1 O1B N1B 81(2) . .
O1A B1 O2B N2B 22(2) . .
O1A B1 O3B N3B -80.5(12) . .
O2A B1 C4 C5B -49.8(13) . .
O2A B1 C4 C5A -155.8(11) . .
O2A B1 O1A N1A -52.2(15) . .
O2A B1 O3A N3A 68.9(13) . .
O2A B1 O1B N1B -77.0(13) . .
O2A B1 O2B N2B 72.8(14) . .
O2A B1 O3B N3B 24.7(16) . .
O2A N2A C2 Br2 9.3(18) . .
O2A N2A C2 C2 174.8(10) . 4
O2A N2A C2 N2B -84(2) . .
O3A B1 C4 C5B -169.1(12) . .
O3A B1 C4 C5A 84.9(13) . .
O3A B1 O1A N1A 66.7(14) . .
O3A B1 O2A N2A -52.6(13) . .
O3A B1 O1B N1B 29(2) . .
O3A B1 O2B N2B -83.7(12) . .
O3A B1 O3B N3B 78.3(13) . .
O1B B1 C4 C5B 37.1(14) . .
O1B B1 C4 C5A -68.9(13) . .
O1B B1 O1A N1A -75.4(19) . .
O1B B1 O2A N2A 79.9(12) . .
O1B B1 O3A N3A -24.8(19) . .
O1B B1 O2B N2B 47.6(15) . .
O1B B1 O3B N3B -67.5(12) . .
O1B N1B C1 Br1 -12.3(19) . .
O1B N1B C1 C1 -177.8(11) . 4
O1B N1B C1 N1A 85(3) . .
O2B B1 C4 C5B -87.9(13) . .
O2B B1 C4 C5A 166.2(12) . .
O2B B1 O1A N1A -24(2) . .
O2B B1 O2A N2A -76.6(14) . .
O2B B1 O3A N3A 83.0(12) . .
O2B B1 O1B N1B -62.5(15) . .
O2B B1 O3B N3B 53.4(13) . .
O3B B1 C4 C5B 154.7(11) . .
O3B B1 C4 C5A 48.8(12) . .
O3B B1 O1A N1A 79.3(13) . .
O3B B1 O2A N2A -24.2(17) . .
O3B B1 O3A N3A -72.4(14) . .
O3B B1 O1B N1B 54.6(15) . .
O3B B1 O2B N2B -69.7(14) . .
O3B N3B C3 Br3 -8.8(17) . .
O3B N3B C3 C3 -174.4(9) . 4
O3B N3B C3 N3A 80(2) . .
C5B C4 C5A C6A 67(2) . .
C5A C4 C5B C6B -69(2) . .
N2B Fe1 N3B C3 36.6(15) 4 .
N2B Fe1 N3B C3 108.5(11) . .
N2B Fe1 N3B O3B -50.4(12) . .
N2B Fe1 N3B O3B -122.3(12) 4 .
N1A Fe1 N3B C3 -89.5(12) 4 .
N1A Fe1 N3B C3 -156.4(12) . .
N1A Fe1 N3B O3B 44.6(11) . .
N1A Fe1 N3B O3B 111.6(12) 4 .
N3A Fe1 N3B C3 -11.8(12) 4 .
N3A Fe1 N3B C3 79(2) . .
N3A Fe1 N3B O3B -80(2) . .
N3A Fe1 N3B O3B -170.8(12) 4 .
